data_2214809
loop_
_publ_author_name
'Ju-Mei Zheng'
'Chen-Xia Du'
'Yang-Jie Wu'

_publ_section_title
Poly[[<i>{\m</i>}~3~-4-(4,5-diazafluoren-9-ylideneamino)benzoato-\k^3^<i>O</i>,<i>O</i>':<i>N</i>](methanol-\k<i>O</i>)(thiocyanato-\k<i>N</i>)cadmium(II)]
_journal_coeditor_code NG2247
_journal_issue 8
_journal_name_full 'Acta Crystallographica Section E'
_journal_page_first m2175
_journal_page_last m2175
_journal_paper_doi 10.1107/S1600536807019460
_journal_volume 63
_journal_year 2007
_chemical_formula_iupac '[Cd (C18 H10 N1 O2) (NCS) (C H4 O)]'
_chemical_formula_moiety 'C20 H14 Cd N4 O3 S'
_chemical_formula_sum 'C20 H14 Cd N4 O3 S'
_chemical_formula_weight 502.81
_chemical_name_systematic
;
Poly[[<i>\m</i>~3~-4-(4,5-diazafluoren-9-ylideneamino)benzoato-
\k^3^<i>O</i>,<i>O</i>':<i>N</i>](methanol-\k<i>O</i>)(thiocyanoato-
\k<i>N</i>)cadmium(II)]
;
_space_group_IT_number 14
_symmetry_cell_setting monoclinic
_symmetry_space_group_name_Hall '-P 2ybc'
_symmetry_space_group_name_H-M 'P 1 21/c 1'
_atom_sites_solution_hydrogens geom
_atom_sites_solution_primary direct
_atom_sites_solution_secondary difmap
_audit_creation_method SHELXL-97
_cell_angle_alpha 90.00
_cell_angle_beta 98.1930(10)
_cell_angle_gamma 90.00
_cell_formula_units_Z 4
_cell_length_a 8.3118(7)
_cell_length_b 8.8422(7)
_cell_length_c 26.829(2)
_cell_measurement_reflns_used 6196
_cell_measurement_temperature 291(2)
_cell_measurement_theta_max 28.01
_cell_measurement_theta_min 2.43
_cell_volume 1951.7(3)
_computing_cell_refinement 'SAINT (Bruker 2001)'
_computing_data_collection 'SMART (Bruker 2001)'
_computing_data_reduction SAINT
_computing_molecular_graphics SHELXTL
_computing_publication_material SHELXTL
_computing_structure_refinement SHELXTL
_computing_structure_solution 'SHELXTL (Sheldrick, 2001)'
_diffrn_ambient_temperature 291(2)
_diffrn_measured_fraction_theta_full 0.996
_diffrn_measured_fraction_theta_max 0.996
_diffrn_measurement_device_type 'Bruker SMART CCD area detector'
_diffrn_measurement_method '\f and \w'
_diffrn_radiation_monochromator graphite
_diffrn_radiation_source 'fine-focus sealed tube'
_diffrn_radiation_type MoK\a
_diffrn_radiation_wavelength 0.71073
_diffrn_reflns_av_R_equivalents 0.0226
_diffrn_reflns_av_sigmaI/netI 0.0225
_diffrn_reflns_limit_h_max 11
_diffrn_reflns_limit_h_min -11
_diffrn_reflns_limit_k_max 11
_diffrn_reflns_limit_k_min -11
_diffrn_reflns_limit_l_max 35
_diffrn_reflns_limit_l_min -35
_diffrn_reflns_number 17426
_diffrn_reflns_theta_full 28.18
_diffrn_reflns_theta_max 28.18
_diffrn_reflns_theta_min 2.43
_diffrn_standards_number 0
_exptl_absorpt_coefficient_mu 1.256
_exptl_absorpt_correction_T_max 0.8711
_exptl_absorpt_correction_T_min 0.7176
_exptl_absorpt_correction_type multi-scan
_exptl_absorpt_process_details '(SADABS; Sheldrick, 2004)'
_exptl_crystal_colour yellow
_exptl_crystal_density_diffrn 1.711
_exptl_crystal_density_method 'not measured'
_exptl_crystal_description block
_exptl_crystal_F_000 1000
_exptl_crystal_size_max 0.28
_exptl_crystal_size_mid 0.18
_exptl_crystal_size_min 0.11
_refine_diff_density_max 0.726
_refine_diff_density_min -0.804
_refine_ls_extinction_method none
_refine_ls_goodness_of_fit_ref 1.005
_refine_ls_hydrogen_treatment noref
_refine_ls_matrix_type full
_refine_ls_number_parameters 263
_refine_ls_number_reflns 4767
_refine_ls_number_restraints 0
_refine_ls_restrained_S_all 1.005
_refine_ls_R_factor_all 0.0377
_refine_ls_R_factor_gt 0.0293
_refine_ls_shift/su_max 0.002
_refine_ls_shift/su_mean 0.000
_refine_ls_structure_factor_coef Fsqd
_refine_ls_weighting_details 'calc w=1/[\s^2^(Fo^2^)+(0.0347P)^2^+1.1560P] where P=(Fo^2^+2Fc^2^)/3'
_refine_ls_weighting_scheme calc
_refine_ls_wR_factor_gt 0.0684
_refine_ls_wR_factor_ref 0.0726
_reflns_number_gt 4054
_reflns_number_total 4767
_reflns_threshold_expression I>2\s(I)
_cod_data_source_file ng2247.cif
_cod_data_source_block I
_cod_original_sg_symbol_H-M 'P 21/c'
_cod_database_code 2214809
_cod_database_fobs_code 2214809

loop_
_symmetry_equiv_pos_as_xyz
'x, y, z'
'-x, y+1/2, -z+1/2'
'-x, -y, -z'
'x, -y-1/2, z-1/2'

loop_
_atom_site_type_symbol
_atom_site_label
_atom_site_fract_x
_atom_site_fract_y
_atom_site_fract_z
_atom_site_U_iso_or_equiv
_atom_site_adp_type
_atom_site_calc_flag
_atom_site_refinement_flags
_atom_site_occupancy
Cd Cd1 0.70919(2) 0.48390(2) 0.546677(6) 0.03675(7) Uani d . 1
S S1 0.95499(18) 0.93208(14) 0.63347(4) 0.1048(4) Uani d . 1
O O1 0.7890(2) 0.5393(3) 0.46472(7) 0.0523(5) Uani d . 1
O O2 0.5646(2) 0.4085(2) 0.46208(6) 0.0444(4) Uani d . 1
O O3 0.9340(2) 0.3282(2) 0.54939(7) 0.0519(5) Uani d . 1
H H3O 1.0209 0.3718 0.5490 0.078 Uiso calc R 1
N N1 0.5713(2) 0.2399(2) 0.06768(6) 0.0354(4) Uani d . 1
N N2 0.7869(3) 0.0638(3) 0.14334(7) 0.0401(5) Uani d . 1
N N3 0.5485(3) 0.4793(3) 0.22597(8) 0.0481(6) Uani d . 1
N N4 0.8030(3) 0.7114(3) 0.57061(9) 0.0597(7) Uani d . 1
C C1 0.4633(3) 0.3307(3) 0.04010(9) 0.0427(6) Uani d . 1
H H1 0.4402 0.3137 0.0056 0.051 Uiso calc R 1
C C2 0.3851(4) 0.4483(3) 0.06077(10) 0.0495(7) Uani d . 1
H H2 0.3110 0.5076 0.0401 0.059 Uiso calc R 1
C C3 0.4157(4) 0.4792(3) 0.11212(10) 0.0462(6) Uani d . 1
H H3 0.3618 0.5562 0.1266 0.055 Uiso calc R 1
C C4 0.5301(3) 0.3895(3) 0.14043(8) 0.0372(5) Uani d . 1
C C5 0.6003(3) 0.2731(3) 0.11655(8) 0.0332(5) Uani d . 1
C C6 0.7071(3) 0.1857(3) 0.15418(8) 0.0344(5) Uani d . 1
C C7 0.7030(3) 0.2487(3) 0.20194(8) 0.0352(5) Uani d . 1
C C8 0.7956(3) 0.1783(3) 0.24217(9) 0.0439(6) Uani d . 1
H H8 0.7994 0.2147 0.2748 0.053 Uiso calc R 1
C C9 0.8828(4) 0.0508(3) 0.23184(10) 0.0497(7) Uani d . 1
H H9 0.9475 0.0012 0.2580 0.060 Uiso calc R 1
C C10 0.8745(4) -0.0036(3) 0.18286(10) 0.0488(7) Uani d . 1
H H10 0.9324 -0.0906 0.1774 0.059 Uiso calc R 1
C C11 0.5921(3) 0.3827(3) 0.19545(8) 0.0375(5) Uani d . 1
C C12 0.5947(3) 0.4675(3) 0.27888(9) 0.0414(6) Uani d . 1
C C13 0.7029(3) 0.5695(3) 0.30414(9) 0.0444(6) Uani d . 1
H H13 0.7547 0.6397 0.2861 0.053 Uiso calc R 1
C C14 0.7345(3) 0.5677(3) 0.35641(9) 0.0430(6) Uani d . 1
H H14 0.8113 0.6333 0.3732 0.052 Uiso calc R 1
C C15 0.6512(3) 0.4675(3) 0.38363(8) 0.0352(5) Uani d . 1
C C16 0.5414(3) 0.3666(3) 0.35808(9) 0.0427(6) Uani d . 1
H H16 0.4856 0.2996 0.3761 0.051 Uiso calc R 1
C C17 0.5141(4) 0.3645(3) 0.30582(9) 0.0483(6) Uani d . 1
H H17 0.4423 0.2947 0.2889 0.058 Uiso calc R 1
C C18 0.6715(3) 0.4716(3) 0.43996(9) 0.0379(5) Uani d . 1
C C19 0.8661(4) 0.8014(3) 0.59673(10) 0.0527(7) Uani d . 1
C C20 0.9307(4) 0.1948(4) 0.52030(14) 0.0719(9) Uani d . 1
H H20A 0.8645 0.1203 0.5337 0.108 Uiso calc R 1
H H20B 1.0392 0.1566 0.5213 0.108 Uiso calc R 1
H H20C 0.8860 0.2169 0.4861 0.108 Uiso calc R 1

loop_
_atom_site_aniso_label
_atom_site_aniso_U_11
_atom_site_aniso_U_22
_atom_site_aniso_U_33
_atom_site_aniso_U_12
_atom_site_aniso_U_13
_atom_site_aniso_U_23
Cd1 0.03888(11) 0.04895(12) 0.02229(9) -0.00736(8) 0.00388(7) 0.00269(7)
S1 0.1406(11) 0.0846(7) 0.0753(7) -0.0278(7) -0.0325(7) -0.0164(6)
O1 0.0524(12) 0.0758(13) 0.0274(8) -0.0102(10) 0.0012(8) -0.0017(8)
O2 0.0512(11) 0.0575(11) 0.0263(8) 0.0008(9) 0.0115(7) 0.0070(8)
O3 0.0420(10) 0.0662(13) 0.0472(10) -0.0041(9) 0.0050(8) -0.0049(9)
N1 0.0417(11) 0.0454(11) 0.0190(8) -0.0020(9) 0.0041(8) -0.0035(7)
N2 0.0423(12) 0.0493(12) 0.0292(10) 0.0053(10) 0.0068(8) -0.0049(9)
N3 0.0696(16) 0.0512(13) 0.0230(10) 0.0145(11) 0.0043(10) -0.0049(9)
N4 0.0773(18) 0.0629(16) 0.0371(12) -0.0212(14) 0.0015(12) -0.0017(11)
C1 0.0541(16) 0.0492(15) 0.0232(11) -0.0006(12) 0.0002(10) -0.0007(10)
C2 0.0613(18) 0.0505(15) 0.0333(13) 0.0104(13) -0.0052(12) 0.0029(11)
C3 0.0586(17) 0.0446(14) 0.0346(13) 0.0108(12) 0.0035(12) -0.0030(10)
C4 0.0477(14) 0.0412(13) 0.0225(10) -0.0008(11) 0.0046(9) -0.0015(9)
C5 0.0374(12) 0.0408(12) 0.0218(10) -0.0036(10) 0.0057(9) -0.0010(9)
C6 0.0360(12) 0.0444(13) 0.0231(10) -0.0012(10) 0.0055(9) -0.0019(9)
C7 0.0388(13) 0.0449(13) 0.0222(10) -0.0009(10) 0.0055(9) -0.0026(9)
C8 0.0482(15) 0.0579(16) 0.0246(11) 0.0038(12) 0.0021(10) -0.0023(10)
C9 0.0499(16) 0.0644(18) 0.0325(13) 0.0128(14) -0.0021(11) 0.0015(12)
C10 0.0482(15) 0.0586(17) 0.0390(14) 0.0134(13) 0.0042(12) -0.0037(11)
C11 0.0463(14) 0.0435(13) 0.0224(10) 0.0012(11) 0.0036(9) -0.0019(9)
C12 0.0541(15) 0.0477(14) 0.0226(10) 0.0152(12) 0.0064(10) -0.0059(9)
C13 0.0458(15) 0.0603(16) 0.0284(12) 0.0017(12) 0.0102(10) 0.0059(11)
C14 0.0405(14) 0.0609(16) 0.0273(11) -0.0045(12) 0.0044(10) 0.0000(11)
C15 0.0389(12) 0.0459(13) 0.0213(10) 0.0064(10) 0.0062(9) -0.0006(9)
C16 0.0571(16) 0.0412(13) 0.0311(12) -0.0005(12) 0.0110(11) -0.0016(10)
C17 0.0671(18) 0.0434(14) 0.0330(13) -0.0008(13) 0.0020(12) -0.0095(11)
C18 0.0446(14) 0.0451(13) 0.0245(11) 0.0064(11) 0.0070(10) 0.0012(9)
C19 0.0621(18) 0.0596(18) 0.0344(13) -0.0082(14) 0.0001(12) 0.0070(12)
C20 0.066(2) 0.068(2) 0.083(2) -0.0048(17) 0.0171(19) -0.0144(18)

loop_
_atom_type_symbol
_atom_type_description
_atom_type_scat_dispersion_real
_atom_type_scat_dispersion_imag
_atom_type_scat_source
C C 0.0033 0.0016 'International Tables Vol C Tables 4.2.6.8 and 6.1.1.4'
H H 0.0000 0.0000 'International Tables Vol C Tables 4.2.6.8 and 6.1.1.4'
N N 0.0061 0.0033 'International Tables Vol C Tables 4.2.6.8 and 6.1.1.4'
O O 0.0106 0.0060 'International Tables Vol C Tables 4.2.6.8 and 6.1.1.4'
S S 0.1246 0.1234 'International Tables Vol C Tables 4.2.6.8 and 6.1.1.4'
Cd Cd -0.8075 1.2024 'International Tables Vol C Tables 4.2.6.8 and 6.1.1.4'

loop_
_geom_angle_atom_site_label_1
_geom_angle_atom_site_label_2
_geom_angle_atom_site_label_3
_geom_angle_site_symmetry_1
_geom_angle_site_symmetry_3
_geom_angle
_geom_angle_publ_flag
N4 Cd1 O3 . . 106.34(9) y
N4 Cd1 N1 . 4_566 147.31(8) y
O3 Cd1 N1 . 4_566 84.96(7) y
N4 Cd1 O1 . . 87.08(8) y
O3 Cd1 O1 . . 79.96(7) y
N1 Cd1 O1 4_566 . 125.45(7) y
N4 Cd1 O2 . 3_666 87.65(9) y
O3 Cd1 O2 . 3_666 165.99(7) y
N1 Cd1 O2 4_566 3_666 82.77(7) y
O1 Cd1 O2 . 3_666 101.78(6) y
N4 Cd1 O2 . . 127.41(7) y
O3 Cd1 O2 . . 98.71(6) y
N1 Cd1 O2 4_566 . 78.99(6) y
O1 Cd1 O2 . . 52.57(6) y
O2 Cd1 O2 3_666 . 72.34(7) y
N4 Cd1 N2 . 4_566 80.35(8) y
O3 Cd1 N2 . 4_566 77.79(7) y
N1 Cd1 N2 4_566 4_566 72.08(6) y
O1 Cd1 N2 . 4_566 150.11(7) y
O2 Cd1 N2 3_666 4_566 104.65(6) y
O2 Cd1 N2 . 4_566 151.04(7) y
C18 O1 Cd1 . . 95.20(15) ?
C18 O2 Cd1 . 3_666 119.27(16) ?
C18 O2 Cd1 . . 91.66(14) ?
Cd1 O2 Cd1 3_666 . 107.66(7) ?
C20 O3 Cd1 . . 121.83(19) ?
C20 O3 H3O . . 109.5 ?
Cd1 O3 H3O . . 115.4 ?
C5 N1 C1 . . 115.0(2) ?
C5 N1 Cd1 . 4_565 112.84(15) ?
C1 N1 Cd1 . 4_565 131.95(15) ?
C6 N2 C10 . . 115.0(2) ?
C6 N2 Cd1 . 4_565 106.82(15) ?
C10 N2 Cd1 . 4_565 138.01(17) ?
C11 N3 C12 . . 122.2(2) ?
C19 N4 Cd1 . . 157.6(2) ?
N1 C1 C2 . . 122.9(2) ?
N1 C1 H1 . . 118.5 ?
C2 C1 H1 . . 118.5 ?
C1 C2 C3 . . 120.9(2) ?
C1 C2 H2 . . 119.5 ?
C3 C2 H2 . . 119.5 ?
C4 C3 C2 . . 116.5(2) ?
C4 C3 H3 . . 121.7 ?
C2 C3 H3 . . 121.7 ?
C3 C4 C5 . . 118.4(2) ?
C3 C4 C11 . . 132.9(2) ?
C5 C4 C11 . . 108.6(2) ?
N1 C5 C4 . . 126.2(2) ?
N1 C5 C6 . . 124.7(2) ?
C4 C5 C6 . . 109.10(19) ?
N2 C6 C7 . . 127.2(2) ?
N2 C6 C5 . . 123.57(19) ?
C7 C6 C5 . . 109.2(2) ?
C8 C7 C6 . . 116.8(2) ?
C8 C7 C11 . . 135.5(2) ?
C6 C7 C11 . . 107.66(19) ?
C7 C8 C9 . . 117.3(2) ?
C7 C8 H8 . . 121.4 ?
C9 C8 H8 . . 121.4 ?
C8 C9 C10 . . 120.8(2) ?
C8 C9 H9 . . 119.6 ?
C10 C9 H9 . . 119.6 ?
N2 C10 C9 . . 122.8(2) ?
N2 C10 H10 . . 118.6 ?
C9 C10 H10 . . 118.6 ?
N3 C11 C4 . . 121.3(2) ?
N3 C11 C7 . . 133.2(2) ?
C4 C11 C7 . . 105.50(19) ?
C13 C12 C17 . . 120.0(2) ?
C13 C12 N3 . . 120.4(2) ?
C17 C12 N3 . . 119.0(2) ?
C12 C13 C14 . . 120.3(2) ?
C12 C13 H13 . . 119.9 ?
C14 C13 H13 . . 119.9 ?
C13 C14 C15 . . 120.0(2) ?
C13 C14 H14 . . 120.0 ?
C15 C14 H14 . . 120.0 ?
C16 C15 C14 . . 119.4(2) ?
C16 C15 C18 . . 119.1(2) ?
C14 C15 C18 . . 121.4(2) ?
C15 C16 C17 . . 120.7(2) ?
C15 C16 H16 . . 119.7 ?
C17 C16 H16 . . 119.7 ?
C16 C17 C12 . . 119.6(2) ?
C16 C17 H17 . . 120.2 ?
C12 C17 H17 . . 120.2 ?
O1 C18 O2 . . 120.6(2) ?
O1 C18 C15 . . 120.9(2) ?
O2 C18 C15 . . 118.5(2) ?
N4 C19 S1 . . 179.1(3) ?
O3 C20 H20A . . 109.5 ?
O3 C20 H20B . . 109.5 ?
H20A C20 H20B . . 109.5 ?
O3 C20 H20C . . 109.5 ?
H20A C20 H20C . . 109.5 ?
H20B C20 H20C . . 109.5 ?

loop_
_geom_bond_atom_site_label_1
_geom_bond_atom_site_label_2
_geom_bond_site_symmetry_2
_geom_bond_distance
_geom_bond_publ_flag
Cd1 N4 . 2.219(3) y
Cd1 O3 . 2.314(2) y
Cd1 N1 4_566 2.394(2) y
Cd1 O1 . 2.4351(19) y
Cd1 O2 3_666 2.4466(19) y
Cd1 O2 . 2.5027(17) y
Cd1 N2 4_566 2.6161(19) y
S1 C19 . 1.626(3) ?
O1 C18 . 1.252(3) ?
O2 C18 . 1.266(3) ?
O2 Cd1 3_666 2.4466(18) ?
O3 C20 . 1.412(4) ?
O3 H3O . 0.8200 ?
N1 C5 . 1.332(3) ?
N1 C1 . 1.345(3) ?
N1 Cd1 4_565 2.394(2) ?
N2 C6 . 1.319(3) ?
N2 C10 . 1.338(3) ?
N2 Cd1 4_565 2.6161(19) ?
N3 C11 . 1.272(3) ?
N3 C12 . 1.421(3) ?
N4 C19 . 1.138(4) ?
C1 C2 . 1.384(4) ?
C1 H1 . 0.9300 ?
C2 C3 . 1.392(4) ?
C2 H2 . 0.9300 ?
C3 C4 . 1.380(4) ?
C3 H3 . 0.9300 ?
C4 C5 . 1.385(3) ?
C4 C11 . 1.494(3) ?
C5 C6 . 1.466(3) ?
C6 C7 . 1.402(3) ?
C7 C8 . 1.382(3) ?
C7 C11 . 1.496(3) ?
C8 C9 . 1.389(4) ?
C8 H8 . 0.9300 ?
C9 C10 . 1.392(4) ?
C9 H9 . 0.9300 ?
C10 H10 . 0.9300 ?
C12 C13 . 1.381(4) ?
C12 C17 . 1.393(4) ?
C13 C14 . 1.390(3) ?
C13 H13 . 0.9300 ?
C14 C15 . 1.394(4) ?
C14 H14 . 0.9300 ?
C15 C16 . 1.386(4) ?
C15 C18 . 1.497(3) ?
C16 C17 . 1.388(3) ?
C16 H16 . 0.9300 ?
C17 H17 . 0.9300 ?
C20 H20A . 0.9600 ?
C20 H20B . 0.9600 ?
C20 H20C . 0.9600 ?

loop_
_geom_hbond_atom_site_label_D
_geom_hbond_atom_site_label_H
_geom_hbond_atom_site_label_A
_geom_hbond_site_symmetry_A
_geom_hbond_distance_DH
_geom_hbond_distance_HA
_geom_hbond_distance_DA
_geom_hbond_angle_DHA
_geom_hbond_publ_flag
O3 H3O O1 3_766 0.82 1.85 2.658(3) 169.1 y

loop_
_geom_torsion_atom_site_label_1
_geom_torsion_atom_site_label_2
_geom_torsion_atom_site_label_3
_geom_torsion_atom_site_label_4
_geom_torsion_site_symmetry_1
_geom_torsion_site_symmetry_4
_geom_torsion
N4 Cd1 O1 C18 . . -144.23(18)
O3 Cd1 O1 C18 . . 108.61(17)
N1 Cd1 O1 C18 4_566 . 32.23(19)
O2 Cd1 O1 C18 3_666 . -57.24(17)
O2 Cd1 O1 C18 . . -0.61(15)
N2 Cd1 O1 C18 4_566 . 150.96(16)
N4 Cd1 O2 C18 . . 48.83(18)
O3 Cd1 O2 C18 . . -69.56(15)
N1 Cd1 O2 C18 4_566 . -152.65(15)
O1 Cd1 O2 C18 . . 0.60(14)
O2 Cd1 O2 C18 3_666 . 121.51(17)
N2 Cd1 O2 C18 4_566 . -150.06(16)
N4 Cd1 O2 Cd1 . 3_666 -72.68(12)
O3 Cd1 O2 Cd1 . 3_666 168.93(7)
N1 Cd1 O2 Cd1 4_566 3_666 85.84(7)
O1 Cd1 O2 Cd1 . 3_666 -120.91(10)
O2 Cd1 O2 Cd1 3_666 3_666 0.0
N2 Cd1 O2 Cd1 4_566 3_666 88.43(14)
N4 Cd1 O3 C20 . . -156.4(2)
N1 Cd1 O3 C20 4_566 . 54.9(2)
O1 Cd1 O3 C20 . . -72.4(2)
O2 Cd1 O3 C20 3_666 . 26.0(4)
O2 Cd1 O3 C20 . . -23.1(2)
N2 Cd1 O3 C20 4_566 . 127.7(2)
O3 Cd1 N4 C19 . . -63.6(7)
N1 Cd1 N4 C19 4_566 . 43.0(8)
O1 Cd1 N4 C19 . . -142.3(7)
O2 Cd1 N4 C19 3_666 . 115.8(7)
O2 Cd1 N4 C19 . . -178.7(7)
N2 Cd1 N4 C19 4_566 . 10.5(7)
C5 N1 C1 C2 . . -1.2(4)
Cd1 N1 C1 C2 4_565 . 173.6(2)
N1 C1 C2 C3 . . 0.3(5)
C1 C2 C3 C4 . . 1.7(4)
C2 C3 C4 C5 . . -2.6(4)
C2 C3 C4 C11 . . -177.7(3)
C1 N1 C5 C4 . . 0.1(4)
Cd1 N1 C5 C4 4_565 . -175.67(19)
C1 N1 C5 C6 . . 177.0(2)
Cd1 N1 C5 C6 4_565 . 1.2(3)
C3 C4 C5 N1 . . 1.9(4)
C11 C4 C5 N1 . . 178.0(2)
C3 C4 C5 C6 . . -175.4(2)
C11 C4 C5 C6 . . 0.8(3)
C10 N2 C6 C7 . . -1.0(4)
Cd1 N2 C6 C7 4_565 . 175.7(2)
C10 N2 C6 C5 . . -178.0(2)
Cd1 N2 C6 C5 4_565 . -1.2(3)
N1 C5 C6 N2 . . 0.1(4)
C4 C5 C6 N2 . . 177.4(2)
N1 C5 C6 C7 . . -177.3(2)
C4 C5 C6 C7 . . 0.0(3)
N2 C6 C7 C8 . . 1.7(4)
C5 C6 C7 C8 . . 179.0(2)
N2 C6 C7 C11 . . -178.1(2)
C5 C6 C7 C11 . . -0.8(3)
C6 C7 C8 C9 . . -0.7(4)
C11 C7 C8 C9 . . 179.1(3)
C7 C8 C9 C10 . . -0.8(4)
C6 N2 C10 C9 . . -0.6(4)
Cd1 N2 C10 C9 4_565 . -176.0(2)
C8 C9 C10 N2 . . 1.5(5)
C12 N3 C11 C4 . . 174.4(2)
C12 N3 C11 C7 . . -5.6(5)
C3 C4 C11 N3 . . -5.9(5)
C5 C4 C11 N3 . . 178.8(2)
C3 C4 C11 C7 . . 174.2(3)
C5 C4 C11 C7 . . -1.2(3)
C8 C7 C11 N3 . . 1.5(5)
C6 C7 C11 N3 . . -178.8(3)
C8 C7 C11 C4 . . -178.5(3)
C6 C7 C11 C4 . . 1.2(3)
C11 N3 C12 C13 . . 110.8(3)
C11 N3 C12 C17 . . -77.4(4)
C17 C12 C13 C14 . . 1.5(4)
N3 C12 C13 C14 . . 173.1(2)
C12 C13 C14 C15 . . -3.1(4)
C13 C14 C15 C16 . . 2.3(4)
C13 C14 C15 C18 . . -174.6(2)
C14 C15 C16 C17 . . 0.0(4)
C18 C15 C16 C17 . . 177.1(2)
C15 C16 C17 C12 . . -1.7(4)
C13 C12 C17 C16 . . 0.9(4)
N3 C12 C17 C16 . . -170.9(2)
Cd1 O1 C18 O2 . . 1.1(3)
Cd1 O1 C18 C15 . . 179.1(2)
Cd1 O2 C18 O1 3_666 . 110.3(2)
Cd1 O2 C18 O1 . . -1.1(3)
Cd1 O2 C18 C15 3_666 . -67.8(3)
Cd1 O2 C18 C15 . . -179.1(2)
C16 C15 C18 O1 . . 166.5(2)
C14 C15 C18 O1 . . -16.5(4)
C16 C15 C18 O2 . . -15.4(4)
C14 C15 C18 O2 . . 161.5(2)
